data_2004415
loop_
_publ_author_name
'Blake, A. J.'
'Fallis, I. A.'
'Parsons, S.'
'Schr\"oder, M.'
'Bruce, D. W.'

_publ_section_title
;
 4-(4-<i>n</i>-Heptylbenzoyloxy)benzoic Acid
;
_journal_issue 1
_journal_name_full 'Acta Crystallographica Section C'
_journal_page_first 194
_journal_page_last 197
_journal_paper_doi 10.1107/S0108270195009863
_journal_volume 52
_journal_year 1996
_chemical_formula_iupac 'C21 H24 O4'
_chemical_formula_moiety 'C21 H24 O4'
_chemical_formula_sum 'C21 H24 O4'
_chemical_formula_weight 340.40
_chemical_melting_point 425
_chemical_name_systematic
;
 4-(4-n-heptylbenzoyloxy)benzoic acid
;
_space_group_IT_number 14
_symmetry_cell_setting monoclinic
_symmetry_space_group_name_Hall '-P 2ybc'
_symmetry_space_group_name_H-M 'P 1 21/c 1'
_audit_creation_method SHELXL
_cell_angle_alpha 90.00
_cell_angle_beta 99.78(7)
_cell_angle_gamma 90.00
_cell_formula_units_Z 8
_cell_length_a 31.26(3)
_cell_length_b 7.500(11)
_cell_length_c 15.790(14)
_cell_measurement_reflns_used 13
_cell_measurement_temperature 150.0(2)
_cell_measurement_theta_max 18.5
_cell_measurement_theta_min 9.5
_cell_volume 3648(7)
_computing_cell_refinement DIF4
_computing_data_collection 'DIF4 (Stoe & Cie, 1990a)'
_computing_data_reduction 'REDU4 (Stoe & Cie, 1990b)'
_computing_molecular_graphics 'SHELXTL/PC (Sheldrick, 1992)'
_computing_publication_material SHELXL93
_computing_structure_refinement 'SHELXL93 (Sheldrick, 1993)'
_computing_structure_solution 'SHELXS86 (Sheldrick, 1990)'
_diffrn_ambient_temperature 150.0(2)
_diffrn_measurement_device 'Stoe Stadi-4 four-circle'
_diffrn_measurement_method
;
\w scans with scan width (1.0 + 0.35tan\q)\%
;
_diffrn_radiation_monochromator graphite
_diffrn_radiation_source 'fine-focus sealed tube'
_diffrn_radiation_type MoK\a
_diffrn_radiation_wavelength 0.71073
_diffrn_reflns_av_sigmaI/netI 0.1982
_diffrn_reflns_limit_h_max 30
_diffrn_reflns_limit_h_min 0
_diffrn_reflns_limit_k_max 0
_diffrn_reflns_limit_k_min -7
_diffrn_reflns_limit_l_max 7
_diffrn_reflns_limit_l_min -15
_diffrn_reflns_number 2900
_diffrn_reflns_theta_max 19.99
_diffrn_reflns_theta_min 2.59
_diffrn_standards_decay_% 2.5
_diffrn_standards_interval_time 60
_diffrn_standards_number 3
_exptl_absorpt_coefficient_mu 0.085
_exptl_absorpt_correction_type none
_exptl_crystal_colour Colourless
_exptl_crystal_density_diffrn 1.240
_exptl_crystal_density_meas ?
_exptl_crystal_description Plate
_exptl_crystal_F_000 1456
_exptl_crystal_size_max 0.58
_exptl_crystal_size_mid 0.35
_exptl_crystal_size_min 0.08
_refine_diff_density_max 0.34
_refine_diff_density_min -0.23
_refine_ls_extinction_method none
_refine_ls_goodness_of_fit_all 1.051
_refine_ls_goodness_of_fit_obs 1.422
_refine_ls_hydrogen_treatment
;
The H atoms of the CO~2~H groups could not be located: others were included
in the refinement at calculated positions and were allowed to ride on their
respective C atoms.
;
_refine_ls_matrix_type fullcycle
_refine_ls_number_parameters 453
_refine_ls_number_reflns 2882
_refine_ls_number_restraints 261
_refine_ls_restrained_S_all 1.075
_refine_ls_restrained_S_obs 1.263
_refine_ls_R_factor_all 0.2666
_refine_ls_R_factor_obs 0.1078
_refine_ls_shift/esd_max 0.102
_refine_ls_shift/esd_mean 0.015
_refine_ls_structure_factor_coef Fsqd
_refine_ls_weighting_scheme
;
calc w = 1/[\s^2^(F~o~^2^) + (0.14P)^2^ + 1.06P]
where P = (F~o~^2^ + 2F~c~^2^)/3
;
_refine_ls_wR_factor_all 0.3500
_refine_ls_wR_factor_obs 0.2345
_reflns_number_observed 1055
_reflns_number_total 2900
_reflns_observed_criterion >2sigma(I)
_cod_data_source_file mu1202.cif
_cod_data_source_block frtuck
_cod_depositor_comments
;
The following automatic conversions were performed:
'_symmetry_cell_setting' value 'Monoclinic' changed to 'monoclinic'
according to '/home/saulius/struct/CIF-dictionaries/cif_core.dic'
dictionary named 'cif_core.dic' version 2.4.1 from 2010-06-29.

Automatic conversion script
Id: cif_fix_enum 1527 2010-12-29 10:47:43Z saulius 

The following automatic conversions were performed:

'_symmetry_cell_setting' value 'Monoclinic' changed to 'monoclinic'
according to /home/saulius/struct/CIF-dictionaries/cif_core.dic
dictionary named 'cif_core.dic' version 2.4.1 from
2010-06-29.

'_exptl_absorpt_correction_type' value 'None' changed to
'none' according to
/home/saulius/struct/CIF-dictionaries/cif_core.dic dictionary named
'cif_core.dic' version 2.4.1 from 2010-06-29.

Automatic conversion script
Id: cif_fix_values 1715 2011-07-08 13:25:40Z adriana 

The following automatic conversions were performed:

'_exptl_crystal_density_meas' value 'none' was changed to '?' - the
value is perceived as not measured.

Automatic conversion script
Id: cif_fix_values 3008 2015-01-20 13:52:24Z robertas 
;
_cod_original_sg_symbol_H-M 'P 21/c'
_cod_database_code 2004415
_cod_database_fobs_code 2004415

loop_
_symmetry_equiv_pos_as_xyz
'x, y, z'
'-x, y+1/2, -z+1/2'
'-x, -y, -z'
'x, -y-1/2, z-1/2'

loop_
_atom_site_aniso_label
_atom_site_aniso_U_11
_atom_site_aniso_U_22
_atom_site_aniso_U_33
_atom_site_aniso_U_12
_atom_site_aniso_U_13
_atom_site_aniso_U_23
C1A 0.121(13) 0.28(2) 0.056(8) -0.008(16) -0.062(12) 0.007(15)
C2A 0.158(12) 0.228(14) 0.060(8) 0.005(15) -0.053(12) 0.012(14)
C3A 0.101(10) 0.242(13) 0.054(7) -0.075(11) -0.054(10) 0.037(12)
C4A 0.137(9) 0.185(13) 0.061(7) -0.062(11) -0.068(10) 0.040(11)
C5A 0.096(8) 0.174(12) 0.039(6) -0.039(10) -0.014(8) 0.041(10)
C6A 0.067(7) 0.107(10) 0.058(7) -0.008(8) -0.016(8) 0.011(9)
C7A 0.054(6) 0.108(10) 0.037(6) 0.012(8) -0.001(7) 0.017(8)
C8A 0.056(5) 0.034(7) 0.035(5) 0.006(6) 0.028(6) 0.011(6)
C9A 0.049(5) 0.038(7) 0.015(5) -0.012(6) 0.012(6) 0.009(6)
C10A 0.050(5) 0.020(6) 0.025(5) -0.011(6) 0.002(6) -0.013(6)
C11A 0.038(5) 0.037(7) 0.016(4) -0.014(6) 0.009(5) 0.000(6)
C12A 0.036(5) 0.023(6) 0.037(5) 0.014(6) 0.003(6) 0.000(6)
C13A 0.024(5) 0.062(8) 0.039(6) 0.013(6) -0.008(6) 0.009(7)
C14A 0.046(5) 0.042(7) 0.026(5) -0.013(6) -0.002(6) -0.002(7)
O14A 0.061(4) 0.054(5) 0.023(4) -0.007(4) 0.009(4) 0.016(4)
O15A 0.043(3) 0.047(5) 0.028(4) -0.008(4) 0.004(4) 0.001(4)
C16A 0.034(5) 0.046(7) 0.029(5) 0.016(6) 0.007(6) -0.010(7)
C17A 0.042(5) 0.020(6) 0.034(5) 0.028(5) 0.005(6) 0.011(6)
C18A 0.033(5) 0.053(8) 0.032(5) 0.005(6) 0.007(6) 0.006(7)
C19A 0.041(5) 0.040(7) 0.027(4) 0.011(6) 0.007(6) 0.007(6)
C20A 0.035(5) 0.032(7) 0.038(5) 0.023(6) 0.005(6) 0.003(6)
C21A 0.041(5) 0.041(7) 0.027(5) -0.006(6) 0.017(6) 0.005(6)
C22A 0.040(5) 0.039(7) 0.038(5) 0.003(6) 0.024(6) 0.008(7)
O22A 0.059(5) 0.054(5) 0.022(4) 0.018(4) 0.007(4) -0.007(4)
O23A 0.042(4) 0.055(5) 0.044(5) 0.007(4) 0.011(4) -0.009(4)
C1B 0.197(15) 0.183(17) 0.040(7) -0.089(14) -0.050(12) 0.044(12)
C2B 0.159(10) 0.152(13) 0.050(7) -0.029(12) -0.031(11) 0.000(11)
C3B 0.110(9) 0.180(13) 0.066(7) 0.032(11) -0.056(10) -0.057(11)
C4B 0.080(7) 0.127(12) 0.073(7) 0.018(9) -0.018(9) -0.027(10)
C5B 0.069(6) 0.098(10) 0.050(6) -0.004(8) -0.013(8) -0.015(9)
C6B 0.068(6) 0.103(10) 0.046(6) 0.004(8) -0.005(7) -0.019(8)
C7B 0.067(6) 0.109(11) 0.029(5) -0.001(9) -0.018(7) -0.003(9)
C8B 0.051(5) 0.039(7) 0.026(4) 0.006(6) 0.010(6) 0.000(7)
C9B 0.045(5) 0.039(7) 0.030(5) -0.011(6) 0.012(6) -0.017(6)
C10B 0.046(5) 0.038(7) 0.030(5) -0.017(6) 0.021(6) -0.007(6)
C11B 0.033(5) 0.019(6) 0.030(4) 0.007(5) 0.010(5) 0.002(6)
C12B 0.032(5) 0.038(7) 0.026(5) 0.015(6) 0.014(5) 0.000(6)
C13B 0.025(5) 0.062(8) 0.032(5) 0.003(6) -0.007(6) 0.003(7)
C14B 0.034(5) 0.029(7) 0.032(5) -0.002(6) 0.013(6) -0.003(6)
O14B 0.062(5) 0.057(5) 0.033(4) -0.023(4) 0.019(4) 0.012(4)
O15B 0.035(4) 0.061(5) 0.020(4) -0.010(4) 0.006(4) -0.008(4)
C16B 0.036(5) 0.033(6) 0.022(5) 0.008(6) 0.009(5) -0.002(6)
C17B 0.029(5) 0.051(7) 0.025(5) 0.006(6) -0.008(6) 0.010(7)
C18B 0.029(5) 0.039(7) 0.020(5) 0.004(6) -0.002(5) 0.006(6)
C19B 0.033(5) 0.028(6) 0.032(4) -0.018(5) 0.011(5) -0.007(6)
C20B 0.029(5) 0.056(8) 0.027(5) -0.012(6) 0.009(6) -0.025(7)
C21B 0.034(5) 0.051(7) 0.021(5) 0.008(6) 0.003(6) -0.031(6)
C22B 0.031(5) 0.027(6) 0.033(5) 0.001(6) -0.001(6) 0.014(6)
O22B 0.047(4) 0.063(5) 0.030(4) 0.007(4) 0.019(4) -0.016(4)
O23B 0.043(4) 0.059(5) 0.042(6) 0.022(4) 0.006(4) -0.005(5)

loop_
_atom_site_label
_atom_site_occupancy
_atom_site_fract_x
_atom_site_fract_y
_atom_site_fract_z
_atom_site_U_iso_or_equiv
_atom_site_thermal_displace_type
_atom_site_calc_flag
_atom_site_refinement_flags
_atom_site_type_symbol
C1A 1 0.0125(4) 0.678(3) -0.3459(7) 0.160(8) Uani d DU C
H1AA 1 -0.0077(4) 0.5914(25) -0.3742(7) 0.240 Uiso d R H
H1AB 1 -0.0022(4) 0.7897(25) -0.3428(7) 0.240 Uiso d R H
H1AC 1 0.0358(4) 0.6934(25) -0.3777(7) 0.240 Uiso d R H
C2A 1 0.0332(4) 0.6156(19) -0.2564(7) 0.157(6) Uani d DU C
H2AA 1 0.0474(4) 0.5030(19) -0.2595(7) 0.188 Uiso d R H
H2AB 1 0.0097(4) 0.5984(19) -0.2249(7) 0.188 Uiso d R H
C3A 1 0.0620(4) 0.749(2) -0.2104(6) 0.140(5) Uani d DU C
H3AA 1 0.0481(4) 0.8631(20) -0.2108(6) 0.168 Uiso d R H
H3AB 1 0.0860(4) 0.7611(20) -0.2408(6) 0.168 Uiso d R H
C4A 1 0.0798(4) 0.701(2) -0.1176(6) 0.138(5) Uani d DU C
H4AA 1 0.0912(4) 0.5824(20) -0.1163(6) 0.165 Uiso d R H
H4AB 1 0.0563(4) 0.7016(20) -0.0853(6) 0.165 Uiso d R H
C5A 1 0.1160(3) 0.8117(19) -0.0729(6) 0.106(5) Uani d DU C
H5AA 1 0.1037(3) 0.9284(19) -0.0702(6) 0.128 Uiso d R H
H5AB 1 0.1380(3) 0.8194(19) -0.1084(6) 0.128 Uiso d R H
C6A 1 0.1377(3) 0.7649(16) 0.0163(6) 0.081(4) Uani d DU C
H6AA 1 0.1459(3) 0.6417(16) 0.0155(6) 0.097 Uiso d R H
H6AB 1 0.1169(3) 0.7765(16) 0.0543(6) 0.097 Uiso d R H
C7A 1 0.1766(3) 0.8683(15) 0.0512(5) 0.068(4) Uani d DU C
H7AA 1 0.1674(3) 0.9898(15) 0.0549(5) 0.081 Uiso d R H
H7AB 1 0.1957(3) 0.8649(15) 0.0095(5) 0.081 Uiso d R H
C8A 1 0.2027(2) 0.8224(13) 0.1358(5) 0.039(3) Uani d DU C
C9A 1 0.2460(2) 0.8750(12) 0.1602(5) 0.033(3) Uani d DU C
H9AA 1 0.2597(2) 0.9376(12) 0.1191(5) 0.040 Uiso d R H
C10A 1 0.2698(3) 0.8378(11) 0.2398(5) 0.032(3) Uani d DU C
H10A 1 0.2991(3) 0.8800(11) 0.2546(5) 0.039 Uiso d R H
C11A 1 0.2516(2) 0.7379(12) 0.3007(4) 0.030(3) Uani d DU C
C12A 1 0.2091(2) 0.6857(12) 0.2769(5) 0.033(3) Uani d DU C
H12A 1 0.1956(2) 0.6198(12) 0.3174(5) 0.039 Uiso d R H
C13A 1 0.1849(3) 0.7275(13) 0.1980(5) 0.043(3) Uani d DU C
H13A 1 0.1551(3) 0.6908(13) 0.1847(5) 0.052 Uiso d R H
C14A 1 0.2750(2) 0.6986(13) 0.3872(5) 0.039(3) Uani d DU C
O14A 1 0.2594(2) 0.6214(9) 0.4409(4) 0.046(2) Uani d DU O
O15A 1 0.3174(2) 0.7475(9) 0.3981(4) 0.040(2) Uani d DU O
C16A 1 0.3436(2) 0.7143(13) 0.4795(5) 0.036(3) Uani d DU C
C17A 1 0.3325(3) 0.7942(12) 0.5519(5) 0.032(3) Uani d DU C
H17A 1 0.3057(3) 0.8580(12) 0.5494(5) 0.039 Uiso d R H
C18A 1 0.3614(2) 0.7744(13) 0.6274(5) 0.039(3) Uani d DU C
H18A 1 0.3547(2) 0.8259(13) 0.6793(5) 0.047 Uiso d R H
C19A 1 0.4000(2) 0.6857(13) 0.6314(4) 0.036(3) Uani d DU C
C20A 1 0.4089(3) 0.6037(12) 0.5561(5) 0.035(3) Uani d DU C
H20A 1 0.4350(3) 0.5348(12) 0.5585(5) 0.042 Uiso d R H
C21A 1 0.3806(2) 0.6227(12) 0.4798(5) 0.035(3) Uani d DU C
H21A 1 0.3869(2) 0.5703(12) 0.4278(5) 0.042 Uiso d R H
C22A 1 0.4307(3) 0.6688(13) 0.7140(5) 0.037(3) Uani d DU C
O22A 1 0.4222(2) 0.7594(9) 0.7778(4) 0.045(2) Uani d DU O
O23A 1 0.4665(2) 0.5896(9) 0.7186(4) 0.046(2) Uani d DU O
C1B 1 0.0611(5) 0.290(2) 0.0328(6) 0.148(7) Uani d DU C
H1BA 1 0.0352(5) 0.3564(22) 0.0118(6) 0.222 Uiso d R H
H1BB 1 0.0834(5) 0.3210(22) 0.0005(6) 0.222 Uiso d R H
H1BC 1 0.0550(5) 0.1644(22) 0.0264(6) 0.222 Uiso d R H
C2B 1 0.0761(4) 0.337(2) 0.1271(7) 0.126(5) Uani d DU C
H2BA 1 0.0536(4) 0.3077(20) 0.1592(7) 0.151 Uiso d R H
H2BB 1 0.0817(4) 0.4629(20) 0.1336(7) 0.151 Uiso d R H
C3B 1 0.1132(4) 0.237(2) 0.1658(6) 0.127(5) Uani d DU C
H3BA 1 0.1362(4) 0.2719(20) 0.1361(6) 0.152 Uiso d R H
H3BB 1 0.1080(4) 0.1118(20) 0.1565(6) 0.152 Uiso d R H
C4B 1 0.1286(3) 0.2703(19) 0.2611(6) 0.097(5) Uani d DU C
H4BA 1 0.1072(3) 0.2230(19) 0.2920(6) 0.116 Uiso d R H
H4BB 1 0.1309(3) 0.3963(19) 0.2715(6) 0.116 Uiso d R H
C5B 1 0.1712(3) 0.1938(17) 0.2962(6) 0.075(4) Uani d DU C
H5BA 1 0.1916(3) 0.2399(17) 0.2627(6) 0.090 Uiso d R H
H5BB 1 0.1681(3) 0.0686(17) 0.2843(6) 0.090 Uiso d R H
C6B 1 0.1905(3) 0.2165(18) 0.3897(6) 0.074(4) Uani d DU C
H6BA 1 0.1734(3) 0.1502(18) 0.4239(6) 0.089 Uiso d R H
H6BB 1 0.1892(3) 0.3400(18) 0.4050(6) 0.089 Uiso d R H
C7B 1 0.2355(3) 0.1530(18) 0.4124(5) 0.072(4) Uani d DU C
H7BA 1 0.2515(3) 0.2113(18) 0.3734(5) 0.086 Uiso d R H
H7BB 1 0.2359(3) 0.0275(18) 0.4007(5) 0.086 Uiso d R H
C8B 1 0.2592(2) 0.1847(14) 0.5013(5) 0.038(3) Uani d DU C
C9B 1 0.3003(2) 0.2619(12) 0.5167(5) 0.037(3) Uani d DU C
H9BA 1 0.3123(2) 0.3064(12) 0.4688(5) 0.045 Uiso d R H
C10B 1 0.3241(3) 0.2759(13) 0.5981(5) 0.036(3) Uani d DU C
H10B 1 0.3522(3) 0.3312(13) 0.6064(5) 0.043 Uiso d R H
C11B 1 0.3079(2) 0.2083(12) 0.6696(4) 0.027(2) Uani d DU C
C12B 1 0.2667(2) 0.1356(12) 0.6552(5) 0.031(3) Uani d DU C
H12B 1 0.2550(2) 0.0900(12) 0.7033(5) 0.037 Uiso d R H
C13B 1 0.2423(3) 0.1259(14) 0.5734(5) 0.041(3) Uani d DU C
H13B 1 0.2135(3) 0.0762(14) 0.5649(5) 0.049 Uiso d R H
C14B 1 0.3330(2) 0.2084(12) 0.7575(5) 0.031(3) Uani d DU C
O14B 1 0.3220(2) 0.1327(9) 0.8172(4) 0.050(2) Uani d DU O
O15B 1 0.3700(2) 0.3058(9) 0.7632(4) 0.039(2) Uani d DU O
C16B 1 0.3987(2) 0.3025(12) 0.8429(5) 0.030(3) Uani d DU C
C17B 1 0.3869(3) 0.3999(13) 0.9102(5) 0.037(3) Uani d DU C
H17B 1 0.3597(3) 0.4620(13) 0.9038(5) 0.044 Uiso d R H
C18B 1 0.4160(2) 0.4039(12) 0.9861(5) 0.030(3) Uani d DU C
H18B 1 0.4082(2) 0.4662(12) 1.0344(5) 0.036 Uiso d R H
C19B 1 0.4555(2) 0.3208(12) 0.9955(4) 0.030(3) Uani d DU C
C20B 1 0.4657(3) 0.2252(12) 0.9240(5) 0.037(3) Uani d DU C
H20B 1 0.4935(3) 0.1681(12) 0.9286(5) 0.044 Uiso d R H
C21B 1 0.4366(2) 0.2174(13) 0.8479(5) 0.036(3) Uani d DU C
H21B 1 0.4431(2) 0.1485(13) 0.8004(5) 0.043 Uiso d R H
C22B 1 0.4869(2) 0.3240(12) 1.0774(5) 0.031(3) Uani d DU C
O22B 1 0.4770(2) 0.4147(9) 1.1406(4) 0.045(2) Uani d DU O
O23B 1 0.5217(2) 0.2383(9) 1.0861(4) 0.048(2) Uani d DU O

loop_
_atom_type_symbol
_atom_type_description
_atom_type_scat_dispersion_real
_atom_type_scat_dispersion_imag
_atom_type_scat_source
C C 0.0033 0.0016 'International Tables Vol C Tables 4.2.6.8 and 6.1.1.4'
H H 0.0000 0.0000 'International Tables Vol C Tables 4.2.6.8 and 6.1.1.4'
O O 0.0106 0.0060 'International Tables Vol C Tables 4.2.6.8 and 6.1.1.4'

loop_
_geom_angle_atom_site_label_1
_geom_angle_atom_site_label_2
_geom_angle_atom_site_label_3
_geom_angle
_geom_angle_publ_flag
C3A C2A C1A 112.4(11) no
C2A C3A C4A 114.4(10) no
C5A C4A C3A 116.9(10) no
C4A C5A C6A 120.3(10) no
C7A C6A C5A 116.3(9) no
C6A C7A C8A 120.6(9) no
C9A C8A C13A 115.4(7) no
C9A C8A C7A 122.7(7) no
C13A C8A C7A 121.8(7) no
C10A C9A C8A 122.8(7) no
C9A C10A C11A 120.8(7) no
C12A C11A C10A 116.5(6) no
C12A C11A C14A 120.2(7) no
C10A C11A C14A 123.2(7) no
C11A C12A C13A 122.5(7) no
C12A C13A C8A 121.9(7) no
O14A C14A O15A 123.2(7) yes
O14A C14A C11A 124.0(7) yes
O15A C14A C11A 112.6(7) yes
C14A O15A C16A 117.9(6) yes
C21A C16A C17A 123.6(7) no
C21A C16A O15A 117.2(7) yes
C17A C16A O15A 118.8(7) yes
C18A C17A C16A 116.7(7) no
C19A C18A C17A 122.4(7) no
C18A C19A C20A 118.1(6) no
C18A C19A C22A 120.9(7) no
C20A C19A C22A 120.9(7) no
C21A C20A C19A 120.3(7) no
C16A C21A C20A 118.7(7) no
O23A C22A O22A 120.5(7) yes
O23A C22A C19A 121.7(7) yes
O22A C22A C19A 117.0(7) yes
C3B C2B C1B 112.7(11) no
C2B C3B C4B 115.7(10) no
C5B C4B C3B 115.1(9) no
C4B C5B C6B 120.8(9) no
C7B C6B C5B 114.1(8) no
C6B C7B C8B 118.6(8) no
C9B C8B C13B 116.9(7) no
C9B C8B C7B 121.8(7) no
C13B C8B C7B 121.1(7) no
C10B C9B C8B 122.2(7) yes
C9B C10B C11B 120.6(7) yes
C12B C11B C10B 117.5(6) no
C12B C11B C14B 119.2(7) no
C10B C11B C14B 123.3(7) no
C11B C12B C13B 121.7(7) no
C12B C13B C8B 120.9(7) no
O14B C14B O15B 123.9(7) yes
O14B C14B C11B 124.2(7) yes
O15B C14B C11B 112.0(7) yes
C14B O15B C16B 116.9(6) yes
C21B C16B C17B 123.6(7) no
C21B C16B O15B 118.8(7) yes
C17B C16B O15B 117.4(7) yes
C18B C17B C16B 117.2(7) no
C19B C18B C17B 122.3(7) no
C18B C19B C20B 117.7(6) no
C18B C19B C22B 122.6(7) no
C20B C19B C22B 119.7(7) no
C21B C20B C19B 120.6(7) no
C16B C21B C20B 118.6(7) no
O23B C22B O22B 120.4(7) yes
O23B C22B C19B 121.4(8) yes
O22B C22B C19B 118.2(7) yes

loop_
_geom_bond_atom_site_label_1
_geom_bond_atom_site_label_2
_geom_bond_distance
_geom_bond_publ_flag
C1A C2A 1.525(12) no
C2A C3A 1.456(12) no
C3A C4A 1.519(11) no
C4A C5A 1.483(11) no
C5A C6A 1.496(10) no
C6A C7A 1.470(10) no
C7A C8A 1.482(9) no
C8A C9A 1.400(9) no
C8A C13A 1.402(10) no
C9A C10A 1.376(9) no
C10A C11A 1.412(10) no
C11A C12A 1.377(9) no
C11A C14A 1.465(9) no
C12A C13A 1.379(9) no
C14A O14A 1.197(9) yes
C14A O15A 1.358(8) yes
O15A C16A 1.424(8) yes
C16A C21A 1.344(10) no
C16A C17A 1.387(10) no
C17A C18A 1.376(9) no
C18A C19A 1.371(10) no
C19A C20A 1.407(10) no
C19A C22A 1.487(9) no
C20A C21A 1.376(9) no
C22A O23A 1.258(9) yes
C22A O22A 1.280(9) yes
C1B C2B 1.527(11) no
C2B C3B 1.431(12) no
C3B C4B 1.521(11) no
C4B C5B 1.469(10) no
C5B C6B 1.506(10) no
C6B C7B 1.472(10) no
C7B C8B 1.492(9) no
C8B C9B 1.391(10) no
C8B C13B 1.406(10) no
C9B C10B 1.376(9) no
C10B C11B 1.409(9) no
C11B C12B 1.381(9) no
C11B C14B 1.473(9) no
C12B C13B 1.387(9) no
C14B O14B 1.201(9) yes
C14B O15B 1.356(9) yes
O15B C16B 1.417(8) yes
C16B C21B 1.336(9) no
C16B C17B 1.390(10) no
C17B C18B 1.376(9) no
C18B C19B 1.369(9) no
C19B C20B 1.420(10) no
C19B C22B 1.485(9) no
C20B C21B 1.381(9) no
C22B O23B 1.250(9) yes
C22B O22B 1.289(9) yes

loop_
_geom_torsion_atom_site_label_1
_geom_torsion_atom_site_label_2
_geom_torsion_atom_site_label_3
_geom_torsion_atom_site_label_4
_geom_torsion
_geom_torsion_publ_flag
C1A C2A C3A C4A 173.9(12) no
C2A C3A C4A C5A 167.7(13) no
C3A C4A C5A C6A -175.2(12) no
C4A C5A C6A C7A 172.7(12) no
C5A C6A C7A C8A -174.7(10) no
C6A C7A C8A C9A 159.4(10) yes
C6A C7A C8A C13A -22.7(16) yes
C13A C8A C9A C10A -0.3(14) no
C7A C8A C9A C10A 177.7(9) no
C8A C9A C10A C11A 2.0(15) no
C9A C10A C11A C12A -1.8(13) no
C9A C10A C11A C14A -178.2(9) no
C10A C11A C12A C13A 0.1(14) no
C14A C11A C12A C13A 176.5(9) no
C11A C12A C13A C8A 1.6(15) no
C9A C8A C13A C12A -1.5(15) no
C7A C8A C13A C12A -179.5(9) no
C12A C11A C14A O14A 0.2(15) yes
C10A C11A C14A O14A 176.4(10) yes
C12A C11A C14A O15A 175.5(8) yes
C10A C11A C14A O15A -8.3(13) yes
O14A C14A O15A C16A -4.0(14) yes
C11A C14A O15A C16A -179.4(8) yes
C14A O15A C16A C21A 126.6(9) yes
C14A O15A C16A C17A -60.6(12) yes
C21A C16A C17A C18A -0.7(15) no
O15A C16A C17A C18A -173.0(8) yes
C16A C17A C18A C19A 2.1(15) no
C17A C18A C19A C20A -3.8(15) no
C17A C18A C19A C22A 179.3(9) no
C18A C19A C20A C21A 4.1(15) no
C22A C19A C20A C21A -179.0(9) no
C17A C16A C21A C20A 1.1(15) no
O15A C16A C21A C20A 173.5(8) yes
C19A C20A C21A C16A -2.8(14) no
C18A C19A C22A O23A -179.2(9) yes
C20A C19A C22A O23A 4.0(15) yes
C18A C19A C22A O22A -8.9(14) yes
C20A C19A C22A O22A 174.3(9) yes
C1B C2B C3B C4B -176.9(12) no
C2B C3B C4B C5B -168.7(13) no
C3B C4B C5B C6B -180.0(12) no
C4B C5B C6B C7B -172.4(12) no
C5B C6B C7B C8B 174.2(10) no
C6B C7B C8B C9B -129.2(12) yes
C6B C7B C8B C13B 55.5(15) yes
C13B C8B C9B C10B 2.0(15) no
C7B C8B C9B C10B -173.5(10) no
C8B C9B C10B C11B 1.2(15) no
C9B C10B C11B C12B -2.8(14) no
C9B C10B C11B C14B 175.8(9) no
C10B C11B C12B C13B 1.1(14) no
C14B C11B C12B C13B -177.5(9) no
C11B C12B C13B C8B 2.2(15) no
C9B C8B C13B C12B -3.7(15) no
C7B C8B C13B C12B 171.9(10) no
C12B C11B C14B O14B 7.9(14) yes
C10B C11B C14B O14B -170.6(9) yes
C12B C11B C14B O15B -171.4(8) yes
C10B C11B C14B O15B 10.0(13) yes
O14B C14B O15B C16B 6.1(13) yes
C11B C14B O15B C16B -174.5(7) yes
C14B O15B C16B C21B 109.8(10) yes
C14B O15B C16B C17B -74.8(11) yes
C21B C16B C17B C18B -1.5(15) no
O15B C16B C17B C18B -176.7(8) yes
C16B C17B C18B C19B 1.9(14) no
C17B C18B C19B C20B -1.1(14) no
C17B C18B C19B C22B -179.8(9) no
C18B C19B C20B C21B -0.1(14) no
C22B C19B C20B C21B 178.6(9) no
C17B C16B C21B C20B 0.4(15) no
O15B C16B C21B C20B 175.5(8) yes
C19B C20B C21B C16B 0.4(15) no
C18B C19B C22B O23B 175.7(9) yes
C20B C19B C22B O23B -2.9(14) yes
C18B C19B C22B O22B -2.7(14) yes
C20B C19B C22B O22B 178.7(9) yes

loop_
_cod_related_entry_id
_cod_related_entry_database
_cod_related_entry_code
1 ChemSpider 2359287
